data_7715792
loop_
_publ_author_name
'Karade, Deepika V.'
'Phan, Vo Quang Huy'
'Dias, H. V. Rasika'

_publ_section_title
;
 Coinage metal-ethylene complexes of sterically demanding
 1,10-phenanthroline ligands.
;
_journal_issue 25
_journal_name_full 'Dalton transactions (Cambridge, England : 2003)'
_journal_page_first 10426
_journal_page_last 10433
_journal_paper_doi 10.1039/d4dt00822g
_journal_volume 53
_journal_year 2024
_chemical_formula_moiety 'C44 H56 Cu N2, C H2 Cl2, F6 Sb'
_chemical_formula_sum 'C45 H58 Cl2 Cu F6 N2 Sb'
_chemical_formula_weight 997.12
_space_group_crystal_system triclinic
_space_group_IT_number 2
_space_group_name_Hall '-P 1'
_space_group_name_H-M_alt 'P -1'
_atom_sites_solution_hydrogens mixed
_atom_sites_solution_primary dual
_audit_creation_date 2022-12-08
_audit_creation_method
;
Olex2 1.5
(compiled 2022.04.07 svn.rca3783a0 for OlexSys, GUI svn.r6498)
;
_audit_update_record
;
2024-02-22 deposited with the CCDC.	2024-04-19 downloaded from the CCDC.
;
_cell_angle_alpha 88.4970(10)
_cell_angle_beta 87.2490(10)
_cell_angle_gamma 78.8350(10)
_cell_formula_units_Z 2
_cell_length_a 9.1342(9)
_cell_length_b 12.9011(12)
_cell_length_c 19.4966(19)
_cell_measurement_reflns_used 9445
_cell_measurement_temperature 99.98
_cell_measurement_theta_max 30.40
_cell_measurement_theta_min 2.27
_cell_volume 2251.1(4)
_computing_cell_refinement 'SAINT V8.40A (Bruker, 2019)'
_computing_data_collection 'APEX3 Ver. 2016.5-0 (Bruker-AXS, 2016)'
_computing_data_reduction 'SAINT V8.40A (Bruker, 2019)'
_computing_molecular_graphics 'Olex2 1.5 (Dolomanov et al., 2009)'
_computing_publication_material 'Olex2 1.5 (Dolomanov et al., 2009)'
_computing_structure_refinement 'SHELXL 2018/3 (Sheldrick, 2015)'
_computing_structure_solution 'SHELXT 2014/5 (Sheldrick, 2014)'
_diffrn_ambient_temperature 99.98
_diffrn_detector 'charge-coupled device (CCD) area detector'
_diffrn_detector_area_resol_mean 8
_diffrn_detector_type 'Bruker ApexII'
_diffrn_measured_fraction_theta_full 0.999
_diffrn_measured_fraction_theta_max 0.940
_diffrn_measurement_device 'three-circle diffractometer'
_diffrn_measurement_device_type 'Bruker Smart ApexII'
_diffrn_measurement_method '0.3\ \w and 0.3\ \f scans'
_diffrn_radiation_collimation 'focusing mirrors'
_diffrn_radiation_detector 'Bruker ApexII'
_diffrn_radiation_monochromator graphite
_diffrn_radiation_probe x-ray
_diffrn_radiation_type 'Mo K\a'
_diffrn_radiation_wavelength 0.71073
_diffrn_radiation_xray_symbol K-L~3~
_diffrn_reflns_av_R_equivalents 0.0208
_diffrn_reflns_av_unetI/netI 0.0352
_diffrn_reflns_Laue_measured_fraction_full 0.999
_diffrn_reflns_Laue_measured_fraction_max 0.940
_diffrn_reflns_limit_h_max 13
_diffrn_reflns_limit_h_min -12
_diffrn_reflns_limit_k_max 18
_diffrn_reflns_limit_k_min -18
_diffrn_reflns_limit_l_max 27
_diffrn_reflns_limit_l_min -27
_diffrn_reflns_number 26077
_diffrn_reflns_point_group_measured_fraction_full 0.999
_diffrn_reflns_point_group_measured_fraction_max 0.940
_diffrn_reflns_theta_full 25.242
_diffrn_reflns_theta_max 30.539
_diffrn_reflns_theta_min 1.609
_diffrn_source 'sealed X-ray tube'
_diffrn_source_current 30.0
_diffrn_source_power 1.5
_diffrn_source_voltage 50.0
_diffrn_standards_number 0
_exptl_absorpt_coefficient_mu 1.249
_exptl_absorpt_correction_T_max 0.7461
_exptl_absorpt_correction_T_min 0.6756
_exptl_absorpt_correction_type multi-scan
_exptl_absorpt_process_details
;
SADABS-2016/2 (Bruker,2016/2) was used for absorption correction.
wR2(int) was 0.0636 before and 0.0336 after correction.
The Ratio of minimum to maximum transmission is 0.9055.
The \l/2 correction factor is Not present.
;
_exptl_crystal_colour colourless
_exptl_crystal_colour_primary colourless
_exptl_crystal_density_diffrn 1.471
_exptl_crystal_density_method 'not measured'
_exptl_crystal_description blocks
_exptl_crystal_F_000 1020
_exptl_crystal_size_max 0.355
_exptl_crystal_size_mid 0.146
_exptl_crystal_size_min 0.132
_refine_diff_density_max 1.634
_refine_diff_density_min -1.610
_refine_diff_density_rms 0.112
_refine_ls_extinction_method none
_refine_ls_goodness_of_fit_ref 1.046
_refine_ls_hydrogen_treatment mixed
_refine_ls_matrix_type full
_refine_ls_number_parameters 636
_refine_ls_number_reflns 12957
_refine_ls_number_restraints 253
_refine_ls_restrained_S_all 1.052
_refine_ls_R_factor_all 0.0688
_refine_ls_R_factor_gt 0.0530
_refine_ls_shift/su_max 0.001
_refine_ls_shift/su_mean 0.000
_refine_ls_structure_factor_coef Fsqd
_refine_ls_weighting_details 'w=1/[\s^2^(Fo^2^)+(0.0926P)^2^+2.5862P] where P=(Fo^2^+2Fc^2^)/3'
_refine_ls_weighting_scheme calc
_refine_ls_wR_factor_gt 0.1525
_refine_ls_wR_factor_ref 0.1650
_reflns_Friedel_coverage 0.000
_reflns_number_gt 10102
_reflns_number_total 12957
_reflns_threshold_expression 'I > 2\s(I)'
_cod_data_source_file d4dt00822g2.cif
_cod_data_source_block dia94_0m_a
_cod_depositor_comments 'Adding full bibliography for 7715792--7715795.cif.'
_cod_database_code 7715792
_shelx_shelxl_version_number 2018/3
_shelx_space_group_comment
;
The symmetry employed for this shelxl refinement is uniquely defined
by the following loop, which should always be used as a source of
symmetry information in preference to the above space-group names.
They are only intended as comments.
;
_shelx_estimated_absorpt_t_max 0.852
_shelx_estimated_absorpt_t_min 0.665
_olex2_refinement_description
;
1. Fixed Uiso
 At 1.2 times of:
  All C(H) groups, All C(H,H) groups
 At 1.5 times of:
  All C(H,H,H) groups
2. Restrained distances
 Sb2-F7 = Sb2-F8 = Sb2-F10 = Sb2-F12
 1.88 with sigma of 0.02
 Sb2-F9 = Sb2-F11
 1.87 with sigma of 0.02
 C37-C31 \\sim C37A-C31
 with sigma of 0.02
 C45-C37 \\sim C45A-C37A \\sim C38-C37 \\sim C38A-C37A
 with sigma of 0.02
 F7-F8 \\sim F7-F9 \\sim F7-F10 \\sim F7-F11 \\sim F8-F9 \\sim F8-F11 \\sim
F8-F12 \\sim F9-F10 \\sim F9-F12 ~
 F10-F11 \\sim F10-F12 \\sim F11-F12
 with sigma of 0.04
 Sb2-F7 \\sim Sb2-F8 \\sim Sb2-F9 \\sim Sb2-F10 \\sim Sb2-F11 \\sim Sb2-F12
 with sigma of 0.02
3. Uiso/Uaniso restraints and constraints
Sb2 \\sim F7 \\sim F8 \\sim F9 \\sim F10 \\sim F11 \\sim F12: within 2A with
sigma of 0.04 and sigma for terminal atoms of 0.08 within 2A
C38 \\sim C37 \\sim C45 \\sim C37A \\sim C38A \\sim C45A: within 2A with sigma
of 0.008 and sigma for terminal atoms of 0.008 within 2A
4. Rigid body (RIGU) restrains
 Sb2, F7, F8, F9, F10, F11, F12
 with sigma for 1-2 distances of 0.004 and sigma for 1-3 distances of 0.004
5. Others
 Sof(C37)=Sof(H37)=Sof(C38)=Sof(H38A)=Sof(H38B)=Sof(H38C)=Sof(C45)=Sof(H45A)=
 Sof(H45B)=Sof(H45C)=1-FVAR(1)
 Sof(C37A)=Sof(H37A)=Sof(C38A)=Sof(H38D)=Sof(H38E)=Sof(H38F)=Sof(C45A)=
 Sof(H45D)=Sof(H45E)=Sof(H45F)=FVAR(1)
 Sof(Sb2)=Sof(F7)=Sof(F8)=Sof(F9)=Sof(F10)=Sof(F11)=Sof(F12)=1-FVAR(2)
 Sof(Sb)=Sof(F1)=Sof(F2)=Sof(F3)=Sof(F4)=Sof(F5)=Sof(F6)=FVAR(2)
6.a Ternary CH refined with riding coordinates:
 C19(H19), C22(H22), C25(H25), C34(H34), C39(H39), C37(H37), C37A(H37A)
6.b Secondary CH2 refined with riding coordinates:
 C44(H44A,H44B)
6.c Aromatic/amide H refined with riding coordinates:
 C2(H2), C3(H3), C5(H5), C6(H6), C8(H8), C9(H9), C15(H15), C17(H17), C30(H30),
 C32(H32)
6.d Idealised Me refined as rotating group:
 C20(H20A,H20B,H20C), C21(H21A,H21B,H21C), C23(H23A,H23B,H23C), C24(H24A,H24B,
 H24C), C26(H26A,H26B,H26C), C27(H27A,H27B,H27C), C35(H35A,H35B,H35C), C36(H36A,
 H36B,H36C), C40(H40A,H40B,H40C), C41(H41A,H41B,H41C), C38(H38A,H38B,H38C),
 C45(H45A,H45B,H45C), C38A(H38D,H38E,H38F), C45A(H45D,H45E,H45F)
;
_olex2_submission_special_instructions 'No special instructions were received'

loop_
_space_group_symop_operation_xyz
'x, y, z'
'-x, -y, -z'

loop_
_atom_site_label
_atom_site_type_symbol
_atom_site_fract_x
_atom_site_fract_y
_atom_site_fract_z
_atom_site_U_iso_or_equiv
_atom_site_adp_type
_atom_site_occupancy
_atom_site_site_symmetry_order
_atom_site_calc_flag
_atom_site_refinement_flags_posn
_atom_site_refinement_flags_adp
_atom_site_refinement_flags_occupancy
_atom_site_disorder_assembly
_atom_site_disorder_group
Cu Cu 0.67809(4) 0.75431(3) 0.74336(2) 0.02595(11) Uani 1 1 d . . . . .
N1 N 0.6857(3) 0.70644(17) 0.84236(12) 0.0217(4) Uani 1 1 d . . . . .
N2 N 0.8575(3) 0.63721(18) 0.73064(13) 0.0250(5) Uani 1 1 d . . . . .
C1 C 0.5988(3) 0.7435(2) 0.89656(16) 0.0242(5) Uani 1 1 d . . . . .
C2 C 0.6138(3) 0.6915(2) 0.96099(16) 0.0281(6) Uani 1 1 d . . . . .
H2 H 0.549173 0.718221 0.998768 0.034 Uiso 1 1 calc R U . . .
C3 C 0.7216(3) 0.6026(2) 0.96938(16) 0.0285(6) Uani 1 1 d . . . . .
H3 H 0.730512 0.566564 1.012552 0.034 Uiso 1 1 calc R U . . .
C4 C 0.8193(3) 0.5651(2) 0.91321(15) 0.0230(5) Uani 1 1 d . . . . .
C5 C 0.9389(3) 0.4750(2) 0.91754(16) 0.0256(5) Uani 1 1 d . . . . .
H5 H 0.953840 0.436654 0.959722 0.031 Uiso 1 1 calc R U . . .
C6 C 1.0306(3) 0.4441(2) 0.86218(16) 0.0254(5) Uani 1 1 d . . . . .
H6 H 1.111328 0.385960 0.866568 0.030 Uiso 1 1 calc R U . . .
C7 C 1.0082(3) 0.4974(2) 0.79724(15) 0.0236(5) Uani 1 1 d . . . . .
C8 C 1.0988(4) 0.4670(2) 0.73794(17) 0.0309(6) Uani 1 1 d . . . . .
H8 H 1.182017 0.410143 0.739943 0.037 Uiso 1 1 calc R U . . .
C9 C 1.0655(4) 0.5206(3) 0.67725(17) 0.0354(7) Uani 1 1 d . . . . .
H9 H 1.125572 0.500483 0.636863 0.043 Uiso 1 1 calc R U . . .
C10 C 0.9423(4) 0.6054(3) 0.67453(16) 0.0311(6) Uani 1 1 d . . . . .
C11 C 0.8893(3) 0.5841(2) 0.79123(14) 0.0216(5) Uani 1 1 d . . . . .
C12 C 0.7957(3) 0.6194(2) 0.85033(14) 0.0212(5) Uani 1 1 d . . . . .
C13 C 0.4879(3) 0.8433(2) 0.88690(16) 0.0247(5) Uani 1 1 d . . . . .
C14 C 0.5358(3) 0.9400(2) 0.88696(17) 0.0278(6) Uani 1 1 d . . . . .
C15 C 0.4333(4) 1.0329(2) 0.87458(19) 0.0334(7) Uani 1 1 d . . . . .
H15 H 0.465600 1.098661 0.874049 0.040 Uiso 1 1 calc R U . . .
C16 C 0.2848(4) 1.0313(3) 0.86299(19) 0.0367(7) Uani 1 1 d . . . . .
C17 C 0.2395(3) 0.9349(3) 0.86450(18) 0.0354(7) Uani 1 1 d . . . . .
H17 H 0.137849 0.933581 0.857159 0.043 Uiso 1 1 calc R U . . .
C18 C 0.3379(3) 0.8394(3) 0.87645(17) 0.0294(6) Uani 1 1 d . . . . .
C19 C 0.6978(3) 0.9454(2) 0.8994(2) 0.0336(7) Uani 1 1 d . . . . .
H19 H 0.744569 0.877280 0.921941 0.040 Uiso 1 1 calc R U . . .
C20 C 0.7106(4) 1.0351(3) 0.9474(2) 0.0427(8) Uani 1 1 d . . . . .
H20A H 0.683746 1.103114 0.923076 0.064 Uiso 1 1 calc R U . . .
H20B H 0.813500 1.026109 0.962089 0.064 Uiso 1 1 calc R U . . .
H20C H 0.642776 1.033547 0.987755 0.064 Uiso 1 1 calc R U . . .
C21 C 0.7844(4) 0.9559(3) 0.8322(2) 0.0441(9) Uani 1 1 d . . . . .
H21A H 0.788470 0.892653 0.804917 0.066 Uiso 1 1 calc R U . . .
H21B H 0.886092 0.963763 0.841612 0.066 Uiso 1 1 calc R U . . .
H21C H 0.734654 1.018250 0.806647 0.066 Uiso 1 1 calc R U . . .
C22 C 0.1755(4) 1.1364(3) 0.8517(2) 0.0464(9) Uani 1 1 d . . . . .
H22 H 0.239100 1.190848 0.843611 0.056 Uiso 1 1 calc R U . . .
C23 C 0.0870(6) 1.1392(4) 0.7885(3) 0.0629(13) Uani 1 1 d . . . . .
H23A H 0.155263 1.119610 0.748596 0.094 Uiso 1 1 calc R U . . .
H23B H 0.029150 1.210691 0.781392 0.094 Uiso 1 1 calc R U . . .
H23C H 0.018934 1.089223 0.794252 0.094 Uiso 1 1 calc R U . . .
C24 C 0.0852(5) 1.1669(3) 0.9174(2) 0.0490(10) Uani 1 1 d . . . . .
H24A H 0.037233 1.108545 0.933573 0.073 Uiso 1 1 calc R U . . .
H24B H 0.008495 1.229844 0.908996 0.073 Uiso 1 1 calc R U . . .
H24C H 0.151187 1.182256 0.952415 0.073 Uiso 1 1 calc R U . . .
C25 C 0.2825(3) 0.7358(3) 0.87706(18) 0.0336(7) Uani 1 1 d . . . . .
H25 H 0.368587 0.677355 0.886683 0.040 Uiso 1 1 calc R U . . .
C26 C 0.2232(6) 0.7157(4) 0.8075(2) 0.0563(11) Uani 1 1 d . . . . .
H26A H 0.136165 0.770774 0.797815 0.084 Uiso 1 1 calc R U . . .
H26B H 0.194044 0.646458 0.808667 0.084 Uiso 1 1 calc R U . . .
H26C H 0.301379 0.717078 0.771439 0.084 Uiso 1 1 calc R U . . .
C27 C 0.1625(5) 0.7344(4) 0.9339(2) 0.0537(10) Uani 1 1 d . . . . .
H27A H 0.204459 0.741309 0.978463 0.080 Uiso 1 1 calc R U . . .
H27B H 0.126717 0.667588 0.932989 0.080 Uiso 1 1 calc R U . . .
H27C H 0.078976 0.793420 0.926704 0.080 Uiso 1 1 calc R U . . .
C28 C 0.8970(4) 0.6605(3) 0.60862(16) 0.0353(7) Uani 1 1 d . . . . .
C29 C 0.9576(5) 0.7480(3) 0.58638(18) 0.0426(8) Uani 1 1 d . . . . .
C30 C 0.9026(6) 0.8016(4) 0.5270(2) 0.0571(12) Uani 1 1 d . . . . .
H30 H 0.941856 0.861293 0.511082 0.068 Uiso 1 1 calc R U . . .
C31 C 0.7920(7) 0.7702(4) 0.4904(2) 0.0651(14) Uani 1 1 d D . . . .
C32 C 0.7417(7) 0.6810(3) 0.5120(2) 0.0597(13) Uani 1 1 d . . . . .
H32 H 0.669669 0.657109 0.486056 0.072 Uiso 1 1 calc R U . . .
C33 C 0.7925(5) 0.6243(3) 0.57044(19) 0.0452(9) Uani 1 1 d . . . . .
C34 C 1.0786(5) 0.7854(3) 0.6250(2) 0.0497(10) Uani 1 1 d . . . . .
H34 H 1.110877 0.731646 0.661922 0.060 Uiso 1 1 calc R U . . .
C35 C 1.0246(6) 0.8884(5) 0.6589(3) 0.0739(16) Uani 1 1 d . . . . .
H35A H 0.986697 0.942144 0.624246 0.111 Uiso 1 1 calc R U . . .
H35B H 1.107131 0.909441 0.681798 0.111 Uiso 1 1 calc R U . . .
H35C H 0.944221 0.881648 0.692844 0.111 Uiso 1 1 calc R U . . .
C36 C 1.2154(7) 0.7929(7) 0.5792(4) 0.103(3) Uani 1 1 d . . . . .
H36A H 1.260673 0.722606 0.562257 0.155 Uiso 1 1 calc R U . . .
H36B H 1.287862 0.820260 0.605627 0.155 Uiso 1 1 calc R U . . .
H36C H 1.185939 0.840674 0.540270 0.155 Uiso 1 1 calc R U . . .
C39 C 0.7309(6) 0.5273(3) 0.5918(2) 0.0533(11) Uani 1 1 d . . . . .
H39 H 0.789561 0.492594 0.631032 0.064 Uiso 1 1 calc R U . . .
C40 C 0.5691(7) 0.5562(5) 0.6169(4) 0.0819(18) Uani 1 1 d . . . . .
H40A H 0.561276 0.600376 0.657565 0.123 Uiso 1 1 calc R U . . .
H40B H 0.531247 0.491641 0.628867 0.123 Uiso 1 1 calc R U . . .
H40C H 0.509876 0.595257 0.580603 0.123 Uiso 1 1 calc R U . . .
C41 C 0.7514(10) 0.4477(4) 0.5334(3) 0.096(2) Uani 1 1 d . . . . .
H41A H 0.710121 0.483232 0.491543 0.143 Uiso 1 1 calc R U . . .
H41B H 0.699048 0.390043 0.546209 0.143 Uiso 1 1 calc R U . . .
H41C H 0.857985 0.418952 0.525047 0.143 Uiso 1 1 calc R U . . .
C42 C 0.5111(4) 0.8737(3) 0.7160(2) 0.0384(8) Uani 1 1 d . . . . .
H42A H 0.426(5) 0.848(4) 0.722(2) 0.046(12) Uiso 1 1 d . . . . .
H42B H 0.522(5) 0.939(3) 0.743(2) 0.038(11) Uiso 1 1 d . . . . .
C43 C 0.6050(4) 0.8438(3) 0.6605(2) 0.0417(8) Uani 1 1 d . . . . .
H43A H 0.681(5) 0.889(4) 0.645(2) 0.052(13) Uiso 1 1 d . . . . .
H43B H 0.591(6) 0.783(4) 0.635(3) 0.057(14) Uiso 1 1 d . . . . .
C37 C 0.7309(17) 0.8474(8) 0.4306(6) 0.073(2) Uani 0.557(10) 1 d D U P A 1
H37 H 0.812128 0.883721 0.412094 0.087 Uiso 0.557(10) 1 calc R U P A 1
C38 C 0.6035(15) 0.9287(8) 0.4589(5) 0.085(2) Uani 0.557(10) 1 d D U P A 1
H38A H 0.515273 0.896629 0.467293 0.127 Uiso 0.557(10) 1 calc R U P A 1
H38B H 0.580776 0.987496 0.425835 0.127 Uiso 0.557(10) 1 calc R U P A 1
H38C H 0.631227 0.955176 0.502187 0.127 Uiso 0.557(10) 1 calc R U P A 1
C45 C 0.683(2) 0.7862(10) 0.3743(7) 0.072(2) Uani 0.557(10) 1 d D U P A 1
H45A H 0.585697 0.768434 0.387329 0.108 Uiso 0.557(10) 1 calc R U P A 1
H45B H 0.756920 0.721048 0.366903 0.108 Uiso 0.557(10) 1 calc R U P A 1
H45C H 0.674975 0.829009 0.331911 0.108 Uiso 0.557(10) 1 calc R U P A 1
C37A C 0.702(2) 0.8217(9) 0.4283(8) 0.076(2) Uani 0.443(10) 1 d D U P A 2
H37A H 0.596335 0.834349 0.447475 0.091 Uiso 0.443(10) 1 calc R U P A 2
C38A C 0.730(2) 0.9279(9) 0.4183(6) 0.078(2) Uani 0.443(10) 1 d D U P A 2
H38D H 0.671758 0.962857 0.380342 0.117 Uiso 0.443(10) 1 calc R U P A 2
H38E H 0.836603 0.924687 0.407295 0.117 Uiso 0.443(10) 1 calc R U P A 2
H38F H 0.700776 0.968020 0.460369 0.117 Uiso 0.443(10) 1 calc R U P A 2
C45A C 0.697(3) 0.7531(12) 0.3700(9) 0.071(3) Uani 0.443(10) 1 d D U P A 2
H45D H 0.798488 0.719537 0.355260 0.106 Uiso 0.443(10) 1 calc R U P A 2
H45E H 0.648463 0.795398 0.331860 0.106 Uiso 0.443(10) 1 calc R U P A 2
H45F H 0.639447 0.698466 0.383788 0.106 Uiso 0.443(10) 1 calc R U P A 2
Cl1 Cl 0.7072(6) 1.1070(3) 0.6233(4) 0.308(4) Uani 1 1 d . . . . .
Cl2 Cl 0.9142(4) 1.2384(4) 0.63070(19) 0.1967(18) Uani 1 1 d . . . . .
C44 C 0.7619(10) 1.1939(8) 0.6652(5) 0.124(3) Uani 1 1 d . . . . .
H44A H 0.785334 1.164870 0.711775 0.149 Uiso 1 1 calc R U . . .
H44B H 0.678252 1.255040 0.670411 0.149 Uiso 1 1 calc R U . . .
Sb Sb 0.5621(2) 0.36759(13) 0.82468(13) 0.0298(4) Uani 0.60(2) 1 d . . P B 1
F1 F 0.5027(16) 0.5101(6) 0.8346(7) 0.106(4) Uani 0.60(2) 1 d . . P B 1
F2 F 0.6602(12) 0.3544(10) 0.9070(5) 0.078(3) Uani 0.60(2) 1 d . . P B 1
F3 F 0.7298(12) 0.3898(10) 0.7752(6) 0.093(4) Uani 0.60(2) 1 d . . P B 1
F4 F 0.4581(14) 0.3748(11) 0.7450(6) 0.064(3) Uani 0.60(2) 1 d . . P B 1
F5 F 0.3927(9) 0.3404(7) 0.8730(5) 0.061(2) Uani 0.60(2) 1 d . . P B 1
F6 F 0.6239(11) 0.2229(5) 0.8094(5) 0.084(3) Uani 0.60(2) 1 d . . P B 1
Sb2 Sb 0.5574(4) 0.3772(5) 0.8153(4) 0.0523(9) Uani 0.40(2) 1 d D U P B 2
F7 F 0.5244(14) 0.5225(9) 0.8206(12) 0.111(7) Uani 0.40(2) 1 d D U P B 2
F8 F 0.467(2) 0.3764(11) 0.7319(8) 0.047(3) Uani 0.40(2) 1 d D U P B 2
F9 F 0.3787(17) 0.367(2) 0.8625(11) 0.137(8) Uani 0.40(2) 1 d D U P B 2
F10 F 0.647(2) 0.376(2) 0.9001(8) 0.145(8) Uani 0.40(2) 1 d D U P B 2
F11 F 0.7402(10) 0.3835(8) 0.7676(8) 0.057(4) Uani 0.40(2) 1 d D U P B 2
F12 F 0.6041(16) 0.2277(8) 0.8131(10) 0.103(6) Uani 0.40(2) 1 d D U P B 2

loop_
_atom_site_aniso_label
_atom_site_aniso_U_11
_atom_site_aniso_U_22
_atom_site_aniso_U_33
_atom_site_aniso_U_23
_atom_site_aniso_U_13
_atom_site_aniso_U_12
Cu 0.02511(18) 0.02130(18) 0.0299(2) -0.00172(13) -0.00893(14) 0.00133(13)
N1 0.0193(10) 0.0170(10) 0.0286(12) -0.0041(8) -0.0035(9) -0.0021(8)
N2 0.0268(11) 0.0195(10) 0.0274(12) -0.0044(9) -0.0067(9) 0.0007(9)
C1 0.0189(12) 0.0207(12) 0.0336(15) -0.0081(10) -0.0031(10) -0.0041(9)
C2 0.0227(13) 0.0288(14) 0.0318(15) -0.0063(11) 0.0034(11) -0.0032(11)
C3 0.0300(14) 0.0251(13) 0.0303(15) -0.0009(11) -0.0005(12) -0.0057(11)
C4 0.0222(12) 0.0187(11) 0.0281(13) -0.0032(10) -0.0014(10) -0.0031(9)
C5 0.0260(13) 0.0201(12) 0.0299(14) 0.0017(10) -0.0047(11) -0.0019(10)
C6 0.0226(12) 0.0195(12) 0.0329(15) -0.0014(10) -0.0044(11) -0.0003(10)
C7 0.0215(12) 0.0189(12) 0.0298(14) -0.0053(10) -0.0037(10) -0.0010(9)
C8 0.0282(14) 0.0266(14) 0.0345(16) -0.0088(12) -0.0027(12) 0.0047(11)
C9 0.0388(17) 0.0347(16) 0.0280(15) -0.0080(12) -0.0005(13) 0.0058(13)
C10 0.0367(16) 0.0278(14) 0.0269(14) -0.0047(11) -0.0061(12) 0.0002(12)
C11 0.0206(12) 0.0184(11) 0.0257(13) -0.0056(9) -0.0036(10) -0.0020(9)
C12 0.0180(11) 0.0183(11) 0.0275(13) -0.0033(10) -0.0030(10) -0.0032(9)
C13 0.0177(12) 0.0225(12) 0.0330(14) -0.0099(11) -0.0020(10) -0.0003(9)
C14 0.0221(13) 0.0216(13) 0.0394(16) -0.0093(11) -0.0075(11) -0.0010(10)
C15 0.0277(14) 0.0236(14) 0.0474(19) -0.0089(13) -0.0063(13) 0.0008(11)
C16 0.0280(15) 0.0313(16) 0.0466(19) -0.0117(14) -0.0081(13) 0.0081(12)
C17 0.0176(13) 0.0417(18) 0.0454(19) -0.0126(14) -0.0055(12) 0.0010(12)
C18 0.0198(12) 0.0324(15) 0.0363(16) -0.0145(12) -0.0030(11) -0.0031(11)
C19 0.0250(14) 0.0224(13) 0.055(2) -0.0044(13) -0.0145(13) -0.0044(11)
C20 0.0414(19) 0.0348(17) 0.056(2) -0.0081(16) -0.0182(17) -0.0129(14)
C21 0.0231(15) 0.0404(19) 0.070(3) -0.0150(17) -0.0039(15) -0.0075(13)
C22 0.0333(18) 0.0367(18) 0.062(2) -0.0047(17) -0.0059(16) 0.0121(14)
C23 0.064(3) 0.045(2) 0.075(3) 0.014(2) -0.013(2) 0.002(2)
C24 0.052(2) 0.0250(16) 0.060(2) 0.0054(16) 0.0158(19) 0.0122(15)
C25 0.0233(13) 0.0382(17) 0.0421(18) -0.0112(14) -0.0025(12) -0.0114(12)
C26 0.071(3) 0.062(3) 0.048(2) -0.0085(19) -0.012(2) -0.042(2)
C27 0.050(2) 0.055(2) 0.060(3) -0.003(2) 0.008(2) -0.0214(19)
C28 0.0461(19) 0.0317(15) 0.0243(14) -0.0040(12) -0.0050(13) 0.0034(13)
C29 0.057(2) 0.0401(19) 0.0289(16) -0.0019(14) -0.0058(15) -0.0040(16)
C30 0.092(4) 0.048(2) 0.0329(19) 0.0083(17) -0.013(2) -0.015(2)
C31 0.114(4) 0.046(2) 0.035(2) 0.0031(17) -0.030(2) -0.010(3)
C32 0.100(4) 0.042(2) 0.041(2) -0.0025(17) -0.038(2) -0.015(2)
C33 0.069(3) 0.0327(17) 0.0343(18) -0.0021(14) -0.0193(17) -0.0053(17)
C34 0.064(3) 0.046(2) 0.041(2) 0.0058(16) -0.0128(18) -0.0143(19)
C35 0.055(3) 0.091(4) 0.080(4) -0.038(3) -0.010(3) -0.019(3)
C36 0.056(3) 0.148(7) 0.107(5) -0.068(5) 0.008(3) -0.016(4)
C39 0.075(3) 0.038(2) 0.050(2) 0.0021(17) -0.030(2) -0.0131(19)
C40 0.086(4) 0.061(3) 0.107(5) 0.030(3) -0.038(4) -0.030(3)
C41 0.171(8) 0.049(3) 0.075(4) -0.017(3) -0.029(4) -0.034(4)
C42 0.0355(17) 0.0331(17) 0.0422(19) 0.0041(14) -0.0139(14) 0.0068(14)
C43 0.0379(18) 0.0404(19) 0.0414(19) 0.0086(15) -0.0110(15) 0.0068(15)
C37 0.133(5) 0.049(4) 0.046(3) 0.014(3) -0.049(3) -0.033(4)
C38 0.143(6) 0.051(4) 0.061(4) 0.016(3) -0.050(4) -0.011(4)
C45 0.128(5) 0.053(5) 0.045(3) 0.014(4) -0.040(4) -0.035(5)
C37A 0.138(5) 0.046(4) 0.050(3) 0.013(4) -0.040(4) -0.025(4)
C38A 0.139(6) 0.044(4) 0.056(4) 0.012(4) -0.048(4) -0.020(4)
C45A 0.132(6) 0.045(5) 0.042(4) 0.004(4) -0.038(4) -0.028(5)
Cl1 0.258(5) 0.116(2) 0.550(10) -0.105(4) -0.249(6) 0.032(3)
Cl2 0.162(3) 0.258(5) 0.151(3) 0.073(3) 0.003(2) -0.005(3)
C44 0.092(6) 0.135(8) 0.140(8) 0.045(6) 0.003(5) -0.019(5)
Sb 0.0267(4) 0.0206(7) 0.0436(6) -0.0019(3) -0.0092(3) -0.0063(4)
F1 0.163(11) 0.027(3) 0.124(7) -0.028(3) 0.003(6) -0.004(4)
F2 0.060(4) 0.120(6) 0.066(4) 0.034(4) -0.034(3) -0.042(4)
F3 0.079(6) 0.152(9) 0.071(5) -0.011(5) -0.006(4) -0.076(6)
F4 0.038(4) 0.115(7) 0.042(3) -0.011(3) -0.009(3) -0.023(4)
F5 0.038(3) 0.099(5) 0.053(4) -0.025(3) 0.003(3) -0.026(3)
F6 0.103(6) 0.025(3) 0.106(6) -0.002(3) 0.042(5) 0.017(3)
Sb2 0.0373(8) 0.0588(15) 0.0684(16) -0.0022(10) -0.0120(7) -0.0257(9)
F7 0.043(5) 0.061(7) 0.234(19) -0.071(8) -0.042(7) -0.002(4)
F8 0.045(5) 0.047(5) 0.052(7) -0.013(4) -0.004(4) -0.012(4)
F9 0.063(8) 0.30(2) 0.076(9) -0.038(12) 0.029(8) -0.096(11)
F10 0.141(14) 0.26(2) 0.086(9) 0.044(11) -0.062(8) -0.155(14)
F11 0.016(3) 0.039(4) 0.113(10) 0.011(5) 0.018(4) -0.007(3)
F12 0.083(7) 0.074(8) 0.173(15) 0.042(7) -0.053(8) -0.060(6)

loop_
_atom_type_symbol
_atom_type_description
_atom_type_scat_dispersion_real
_atom_type_scat_dispersion_imag
_atom_type_scat_source
C C 0.0033 0.0016 'International Tables Vol C Tables 4.2.6.8 and 6.1.1.4'
H H 0.0000 0.0000 'International Tables Vol C Tables 4.2.6.8 and 6.1.1.4'
Cl Cl 0.1484 0.1585 'International Tables Vol C Tables 4.2.6.8 and 6.1.1.4'
Cu Cu 0.3201 1.2651 'International Tables Vol C Tables 4.2.6.8 and 6.1.1.4'
F F 0.0171 0.0103 'International Tables Vol C Tables 4.2.6.8 and 6.1.1.4'
N N 0.0061 0.0033 'International Tables Vol C Tables 4.2.6.8 and 6.1.1.4'
Sb Sb -0.5866 1.5461 'International Tables Vol C Tables 4.2.6.8 and 6.1.1.4'

loop_
_geom_angle_atom_site_label_1
_geom_angle_atom_site_label_2
_geom_angle_atom_site_label_3
_geom_angle
_geom_angle_site_symmetry_1
_geom_angle_site_symmetry_3
_geom_angle_publ_flag
N1 Cu N2 83.90(10) . . ?
N1 Cu C42 118.43(13) . . ?
N1 Cu C43 157.65(13) . . ?
N2 Cu C42 157.59(14) . . ?
N2 Cu C43 118.42(14) . . ?
C43 Cu C42 39.34(16) . . ?
C1 N1 Cu 130.17(19) . . ?
C1 N1 C12 119.3(2) . . ?
C12 N1 Cu 110.51(18) . . ?
C10 N2 Cu 130.7(2) . . ?
C10 N2 C11 118.7(2) . . ?
C11 N2 Cu 110.53(18) . . ?
N1 C1 C2 121.2(3) . . ?
N1 C1 C13 117.5(3) . . ?
C2 C1 C13 121.3(3) . . ?
C1 C2 H2 119.9 . . ?
C3 C2 C1 120.2(3) . . ?
C3 C2 H2 119.9 . . ?
C2 C3 H3 120.3 . . ?
C2 C3 C4 119.4(3) . . ?
C4 C3 H3 120.3 . . ?
C3 C4 C5 123.5(3) . . ?
C12 C4 C3 117.2(3) . . ?
C12 C4 C5 119.2(3) . . ?
C4 C5 H5 119.6 . . ?
C6 C5 C4 120.7(3) . . ?
C6 C5 H5 119.6 . . ?
C5 C6 H6 119.4 . . ?
C5 C6 C7 121.2(3) . . ?
C7 C6 H6 119.4 . . ?
C8 C7 C6 123.3(3) . . ?
C11 C7 C6 119.1(3) . . ?
C11 C7 C8 117.6(3) . . ?
C7 C8 H8 120.4 . . ?
C9 C8 C7 119.1(3) . . ?
C9 C8 H8 120.4 . . ?
C8 C9 H9 119.9 . . ?
C8 C9 C10 120.3(3) . . ?
C10 C9 H9 119.9 . . ?
N2 C10 C9 121.4(3) . . ?
N2 C10 C28 117.0(3) . . ?
C9 C10 C28 121.6(3) . . ?
N2 C11 C7 122.8(3) . . ?
N2 C11 C12 117.4(2) . . ?
C7 C11 C12 119.8(3) . . ?
N1 C12 C4 122.7(3) . . ?
N1 C12 C11 117.4(2) . . ?
C4 C12 C11 119.9(2) . . ?
C14 C13 C1 119.2(2) . . ?
C14 C13 C18 120.9(3) . . ?
C18 C13 C1 119.9(3) . . ?
C13 C14 C19 121.3(3) . . ?
C15 C14 C13 119.1(3) . . ?
C15 C14 C19 119.6(3) . . ?
C14 C15 H15 119.3 . . ?
C16 C15 C14 121.3(3) . . ?
C16 C15 H15 119.3 . . ?
C15 C16 C22 119.1(3) . . ?
C17 C16 C15 118.5(3) . . ?
C17 C16 C22 122.3(3) . . ?
C16 C17 H17 118.8 . . ?
C16 C17 C18 122.5(3) . . ?
C18 C17 H17 118.8 . . ?
C13 C18 C25 122.0(3) . . ?
C17 C18 C13 117.7(3) . . ?
C17 C18 C25 120.3(3) . . ?
C14 C19 H19 107.7 . . ?
C14 C19 C20 112.4(3) . . ?
C20 C19 H19 107.7 . . ?
C21 C19 C14 111.0(3) . . ?
C21 C19 H19 107.7 . . ?
C21 C19 C20 110.2(3) . . ?
C19 C20 H20A 109.5 . . ?
C19 C20 H20B 109.5 . . ?
C19 C20 H20C 109.5 . . ?
H20A C20 H20B 109.5 . . ?
H20A C20 H20C 109.5 . . ?
H20B C20 H20C 109.5 . . ?
C19 C21 H21A 109.5 . . ?
C19 C21 H21B 109.5 . . ?
C19 C21 H21C 109.5 . . ?
H21A C21 H21B 109.5 . . ?
H21A C21 H21C 109.5 . . ?
H21B C21 H21C 109.5 . . ?
C16 C22 H22 105.7 . . ?
C23 C22 C16 113.8(3) . . ?
C23 C22 H22 105.7 . . ?
C23 C22 C24 115.6(4) . . ?
C24 C22 C16 109.5(3) . . ?
C24 C22 H22 105.7 . . ?
C22 C23 H23A 109.5 . . ?
C22 C23 H23B 109.5 . . ?
C22 C23 H23C 109.5 . . ?
H23A C23 H23B 109.5 . . ?
H23A C23 H23C 109.5 . . ?
H23B C23 H23C 109.5 . . ?
C22 C24 H24A 109.5 . . ?
C22 C24 H24B 109.5 . . ?
C22 C24 H24C 109.5 . . ?
H24A C24 H24B 109.5 . . ?
H24A C24 H24C 109.5 . . ?
H24B C24 H24C 109.5 . . ?
C18 C25 H25 108.1 . . ?
C18 C25 C26 111.5(3) . . ?
C18 C25 C27 110.6(3) . . ?
C26 C25 H25 108.1 . . ?
C27 C25 H25 108.1 . . ?
C27 C25 C26 110.4(3) . . ?
C25 C26 H26A 109.5 . . ?
C25 C26 H26B 109.5 . . ?
C25 C26 H26C 109.5 . . ?
H26A C26 H26B 109.5 . . ?
H26A C26 H26C 109.5 . . ?
H26B C26 H26C 109.5 . . ?
C25 C27 H27A 109.5 . . ?
C25 C27 H27B 109.5 . . ?
C25 C27 H27C 109.5 . . ?
H27A C27 H27B 109.5 . . ?
H27A C27 H27C 109.5 . . ?
H27B C27 H27C 109.5 . . ?
C29 C28 C10 120.0(3) . . ?
C33 C28 C10 118.9(3) . . ?
C33 C28 C29 121.1(3) . . ?
C28 C29 C34 122.1(3) . . ?
C30 C29 C28 117.6(4) . . ?
C30 C29 C34 120.3(4) . . ?
C29 C30 H30 119.0 . . ?
C31 C30 C29 122.0(4) . . ?
C31 C30 H30 119.0 . . ?
C30 C31 C37 114.7(6) . . ?
C30 C31 C37A 131.9(7) . . ?
C32 C31 C30 118.3(4) . . ?
C32 C31 C37 126.9(6) . . ?
C32 C31 C37A 109.6(7) . . ?
C31 C32 H32 118.9 . . ?
C31 C32 C33 122.2(4) . . ?
C33 C32 H32 118.9 . . ?
C28 C33 C39 121.9(3) . . ?
C32 C33 C28 118.6(4) . . ?
C32 C33 C39 119.5(4) . . ?
C29 C34 H34 107.4 . . ?
C35 C34 C29 112.9(4) . . ?
C35 C34 H34 107.4 . . ?
C35 C34 C36 109.0(5) . . ?
C36 C34 C29 112.4(4) . . ?
C36 C34 H34 107.4 . . ?
C34 C35 H35A 109.5 . . ?
C34 C35 H35B 109.5 . . ?
C34 C35 H35C 109.5 . . ?
H35A C35 H35B 109.5 . . ?
H35A C35 H35C 109.5 . . ?
H35B C35 H35C 109.5 . . ?
C34 C36 H36A 109.5 . . ?
C34 C36 H36B 109.5 . . ?
C34 C36 H36C 109.5 . . ?
H36A C36 H36B 109.5 . . ?
H36A C36 H36C 109.5 . . ?
H36B C36 H36C 109.5 . . ?
C33 C39 H39 107.6 . . ?
C33 C39 C40 111.3(4) . . ?
C33 C39 C41 111.1(4) . . ?
C40 C39 H39 107.6 . . ?
C40 C39 C41 111.4(5) . . ?
C41 C39 H39 107.6 . . ?
C39 C40 H40A 109.5 . . ?
C39 C40 H40B 109.5 . . ?
C39 C40 H40C 109.5 . . ?
H40A C40 H40B 109.5 . . ?
H40A C40 H40C 109.5 . . ?
H40B C40 H40C 109.5 . . ?
C39 C41 H41A 109.5 . . ?
C39 C41 H41B 109.5 . . ?
C39 C41 H41C 109.5 . . ?
H41A C41 H41B 109.5 . . ?
H41A C41 H41C 109.5 . . ?
H41B C41 H41C 109.5 . . ?
Cu C42 H42A 106(3) . . ?
Cu C42 H42B 108(2) . . ?
H42A C42 H42B 119(4) . . ?
C43 C42 Cu 70.2(2) . . ?
C43 C42 H42A 119(3) . . ?
C43 C42 H42B 119(2) . . ?
Cu C43 H43A 109(3) . . ?
Cu C43 H43B 93(3) . . ?
C42 C43 Cu 70.5(2) . . ?
C42 C43 H43A 119(3) . . ?
C42 C43 H43B 119(3) . . ?
H43A C43 H43B 122(4) . . ?
C31 C37 H37 109.0 . . ?
C38 C37 C31 108.5(9) . . ?
C38 C37 H37 109.0 . . ?
C45 C37 C31 109.6(7) . . ?
C45 C37 H37 109.0 . . ?
C45 C37 C38 111.6(11) . . ?
C37 C38 H38A 109.5 . . ?
C37 C38 H38B 109.5 . . ?
C37 C38 H38C 109.5 . . ?
H38A C38 H38B 109.5 . . ?
H38A C38 H38C 109.5 . . ?
H38B C38 H38C 109.5 . . ?
C37 C45 H45A 109.5 . . ?
C37 C45 H45B 109.5 . . ?
C37 C45 H45C 109.5 . . ?
H45A C45 H45B 109.5 . . ?
H45A C45 H45C 109.5 . . ?
H45B C45 H45C 109.5 . . ?
C31 C37A H37A 102.7 . . ?
C38A C37A C31 107.9(9) . . ?
C38A C37A H37A 102.7 . . ?
C38A C37A C45A 121.4(13) . . ?
C45A C37A C31 116.5(12) . . ?
C45A C37A H37A 102.7 . . ?
C37A C38A H38D 109.5 . . ?
C37A C38A H38E 109.5 . . ?
C37A C38A H38F 109.5 . . ?
H38D C38A H38E 109.5 . . ?
H38D C38A H38F 109.5 . . ?
H38E C38A H38F 109.5 . . ?
C37A C45A H45D 109.5 . . ?
C37A C45A H45E 109.5 . . ?
C37A C45A H45F 109.5 . . ?
H45D C45A H45E 109.5 . . ?
H45D C45A H45F 109.5 . . ?
H45E C45A H45F 109.5 . . ?
Cl1 C44 Cl2 116.0(7) . . ?
Cl1 C44 H44A 108.3 . . ?
Cl1 C44 H44B 108.3 . . ?
Cl2 C44 H44A 108.3 . . ?
Cl2 C44 H44B 108.3 . . ?
H44A C44 H44B 107.4 . . ?
F1 Sb F2 91.8(5) . . ?
F1 Sb F3 89.7(6) . . ?
F1 Sb F4 90.1(6) . . ?
F1 Sb F5 92.2(5) . . ?
F1 Sb F6 176.9(5) . . ?
F2 Sb F6 90.7(5) . . ?
F3 Sb F2 92.2(5) . . ?
F3 Sb F4 90.7(5) . . ?
F3 Sb F5 177.9(5) . . ?
F3 Sb F6 88.5(5) . . ?
F4 Sb F2 176.6(6) . . ?
F4 Sb F5 88.4(5) . . ?
F4 Sb F6 87.5(5) . . ?
F5 Sb F2 88.7(5) . . ?
F5 Sb F6 89.6(4) . . ?
F7 Sb2 F8 95.0(7) . . ?
F7 Sb2 F9 93.8(8) . . ?
F7 Sb2 F10 85.6(8) . . ?
F7 Sb2 F11 87.9(6) . . ?
F7 Sb2 F12 175.9(6) . . ?
F8 Sb2 F9 90.5(8) . . ?
F8 Sb2 F10 179.1(8) . . ?
F8 Sb2 F11 89.6(7) . . ?
F8 Sb2 F12 88.4(6) . . ?
F9 Sb2 F10 88.9(8) . . ?
F9 Sb2 F11 178.3(8) . . ?
F9 Sb2 F12 88.4(7) . . ?
F10 Sb2 F11 91.0(8) . . ?
F10 Sb2 F12 90.9(8) . . ?
F11 Sb2 F12 89.9(5) . . ?

loop_
_geom_bond_atom_site_label_1
_geom_bond_atom_site_label_2
_geom_bond_distance
_geom_bond_site_symmetry_2
_geom_bond_publ_flag
Cu N1 2.011(2) . ?
Cu N2 2.013(2) . ?
Cu C42 2.027(3) . ?
Cu C43 2.024(3) . ?
N1 C1 1.332(4) . ?
N1 C12 1.365(3) . ?
N2 C10 1.336(4) . ?
N2 C11 1.365(4) . ?
C1 C2 1.408(4) . ?
C1 C13 1.490(4) . ?
C2 H2 0.9500 . ?
C2 C3 1.371(4) . ?
C3 H3 0.9500 . ?
C3 C4 1.413(4) . ?
C4 C5 1.437(4) . ?
C4 C12 1.401(4) . ?
C5 H5 0.9500 . ?
C5 C6 1.353(4) . ?
C6 H6 0.9500 . ?
C6 C7 1.429(4) . ?
C7 C8 1.408(4) . ?
C7 C11 1.407(4) . ?
C8 H8 0.9500 . ?
C8 C9 1.371(5) . ?
C9 H9 0.9500 . ?
C9 C10 1.412(4) . ?
C10 C28 1.488(4) . ?
C11 C12 1.431(4) . ?
C13 C14 1.400(4) . ?
C13 C18 1.406(4) . ?
C14 C15 1.394(4) . ?
C14 C19 1.526(4) . ?
C15 H15 0.9500 . ?
C15 C16 1.390(5) . ?
C16 C17 1.383(5) . ?
C16 C22 1.537(5) . ?
C17 H17 0.9500 . ?
C17 C18 1.399(4) . ?
C18 C25 1.517(4) . ?
C19 H19 1.0000 . ?
C19 C20 1.534(5) . ?
C19 C21 1.514(6) . ?
C20 H20A 0.9800 . ?
C20 H20B 0.9800 . ?
C20 H20C 0.9800 . ?
C21 H21A 0.9800 . ?
C21 H21B 0.9800 . ?
C21 H21C 0.9800 . ?
C22 H22 1.0000 . ?
C22 C23 1.501(7) . ?
C22 C24 1.509(6) . ?
C23 H23A 0.9800 . ?
C23 H23B 0.9800 . ?
C23 H23C 0.9800 . ?
C24 H24A 0.9800 . ?
C24 H24B 0.9800 . ?
C24 H24C 0.9800 . ?
C25 H25 1.0000 . ?
C25 C26 1.531(5) . ?
C25 C27 1.523(5) . ?
C26 H26A 0.9800 . ?
C26 H26B 0.9800 . ?
C26 H26C 0.9800 . ?
C27 H27A 0.9800 . ?
C27 H27B 0.9800 . ?
C27 H27C 0.9800 . ?
C28 C29 1.401(6) . ?
C28 C33 1.394(5) . ?
C29 C30 1.397(5) . ?
C29 C34 1.525(6) . ?
C30 H30 0.9500 . ?
C30 C31 1.392(7) . ?
C31 C32 1.368(7) . ?
C31 C37 1.566(9) . ?
C31 C37A 1.558(12) . ?
C32 H32 0.9500 . ?
C32 C33 1.387(5) . ?
C33 C39 1.510(6) . ?
C34 H34 1.0000 . ?
C34 C35 1.485(7) . ?
C34 C36 1.517(8) . ?
C35 H35A 0.9800 . ?
C35 H35B 0.9800 . ?
C35 H35C 0.9800 . ?
C36 H36A 0.9800 . ?
C36 H36B 0.9800 . ?
C36 H36C 0.9800 . ?
C39 H39 1.0000 . ?
C39 C40 1.514(8) . ?
C39 C41 1.534(7) . ?
C40 H40A 0.9800 . ?
C40 H40B 0.9800 . ?
C40 H40C 0.9800 . ?
C41 H41A 0.9800 . ?
C41 H41B 0.9800 . ?
C41 H41C 0.9800 . ?
C42 H42A 0.91(5) . ?
C42 H42B 1.03(4) . ?
C42 C43 1.364(6) . ?
C43 H43A 1.02(5) . ?
C43 H43B 0.97(5) . ?
C37 H37 1.0000 . ?
C37 C38 1.502(14) . ?
C37 C45 1.499(11) . ?
C38 H38A 0.9800 . ?
C38 H38B 0.9800 . ?
C38 H38C 0.9800 . ?
C45 H45A 0.9800 . ?
C45 H45B 0.9800 . ?
C45 H45C 0.9800 . ?
C37A H37A 1.0000 . ?
C37A C38A 1.450(12) . ?
C37A C45A 1.468(13) . ?
C38A H38D 0.9800 . ?
C38A H38E 0.9800 . ?
C38A H38F 0.9800 . ?
C45A H45D 0.9800 . ?
C45A H45E 0.9800 . ?
C45A H45F 0.9800 . ?
Cl1 C44 1.574(12) . ?
Cl2 C44 1.708(9) . ?
C44 H44A 0.9900 . ?
C44 H44B 0.9900 . ?
Sb F1 1.826(8) . ?
Sb F2 1.863(8) . ?
Sb F3 1.837(10) . ?
Sb F4 1.849(9) . ?
Sb F5 1.859(8) . ?
Sb F6 1.870(6) . ?
Sb2 F7 1.845(10) . ?
Sb2 F8 1.858(11) . ?
Sb2 F9 1.861(11) . ?
Sb2 F10 1.879(11) . ?
Sb2 F11 1.886(9) . ?
Sb2 F12 1.894(10) . ?

loop_
_geom_torsion_atom_site_label_1
_geom_torsion_atom_site_label_2
_geom_torsion_atom_site_label_3
_geom_torsion_atom_site_label_4
_geom_torsion
_geom_torsion_site_symmetry_1
_geom_torsion_site_symmetry_2
_geom_torsion_site_symmetry_3
_geom_torsion_site_symmetry_4
_geom_torsion_publ_flag
Cu N1 C1 C2 173.5(2) . . . . ?
Cu N1 C1 C13 -8.1(4) . . . . ?
Cu N1 C12 C4 -175.5(2) . . . . ?
Cu N1 C12 C11 4.6(3) . . . . ?
Cu N2 C10 C9 179.6(3) . . . . ?
Cu N2 C10 C28 -3.0(5) . . . . ?
Cu N2 C11 C7 179.2(2) . . . . ?
Cu N2 C11 C12 -0.6(3) . . . . ?
N1 C1 C2 C3 1.5(4) . . . . ?
N1 C1 C13 C14 -79.4(4) . . . . ?
N1 C1 C13 C18 99.3(3) . . . . ?
N2 C10 C28 C29 92.7(4) . . . . ?
N2 C10 C28 C33 -86.4(4) . . . . ?
N2 C11 C12 N1 -2.8(4) . . . . ?
N2 C11 C12 C4 177.3(2) . . . . ?
C1 N1 C12 C4 1.7(4) . . . . ?
C1 N1 C12 C11 -178.2(2) . . . . ?
C1 C2 C3 C4 1.4(4) . . . . ?
C1 C13 C14 C15 176.9(3) . . . . ?
C1 C13 C14 C19 -2.3(5) . . . . ?
C1 C13 C18 C17 -177.1(3) . . . . ?
C1 C13 C18 C25 2.2(5) . . . . ?
C2 C1 C13 C14 99.0(4) . . . . ?
C2 C1 C13 C18 -82.3(4) . . . . ?
C2 C3 C4 C5 177.7(3) . . . . ?
C2 C3 C4 C12 -2.7(4) . . . . ?
C3 C4 C5 C6 -178.7(3) . . . . ?
C3 C4 C12 N1 1.2(4) . . . . ?
C3 C4 C12 C11 -178.9(3) . . . . ?
C4 C5 C6 C7 -2.3(4) . . . . ?
C5 C4 C12 N1 -179.1(2) . . . . ?
C5 C4 C12 C11 0.8(4) . . . . ?
C5 C6 C7 C8 -178.8(3) . . . . ?
C5 C6 C7 C11 0.6(4) . . . . ?
C6 C7 C8 C9 177.6(3) . . . . ?
C6 C7 C11 N2 -177.9(3) . . . . ?
C6 C7 C11 C12 1.9(4) . . . . ?
C7 C8 C9 C10 0.3(5) . . . . ?
C7 C11 C12 N1 177.4(2) . . . . ?
C7 C11 C12 C4 -2.5(4) . . . . ?
C8 C7 C11 N2 1.4(4) . . . . ?
C8 C7 C11 C12 -178.8(3) . . . . ?
C8 C9 C10 N2 1.5(5) . . . . ?
C8 C9 C10 C28 -175.8(3) . . . . ?
C9 C10 C28 C29 -89.9(4) . . . . ?
C9 C10 C28 C33 91.1(5) . . . . ?
C10 N2 C11 C7 0.3(4) . . . . ?
C10 N2 C11 C12 -179.5(3) . . . . ?
C10 C28 C29 C30 -175.1(4) . . . . ?
C10 C28 C29 C34 4.5(6) . . . . ?
C10 C28 C33 C32 174.9(4) . . . . ?
C10 C28 C33 C39 -3.7(6) . . . . ?
C11 N2 C10 C9 -1.8(5) . . . . ?
C11 N2 C10 C28 175.6(3) . . . . ?
C11 C7 C8 C9 -1.7(4) . . . . ?
C12 N1 C1 C2 -3.0(4) . . . . ?
C12 N1 C1 C13 175.4(2) . . . . ?
C12 C4 C5 C6 1.6(4) . . . . ?
C13 C1 C2 C3 -176.8(3) . . . . ?
C13 C14 C15 C16 0.7(5) . . . . ?
C13 C14 C19 C20 -137.4(3) . . . . ?
C13 C14 C19 C21 98.6(4) . . . . ?
C13 C18 C25 C26 -117.6(4) . . . . ?
C13 C18 C25 C27 119.3(4) . . . . ?
C14 C13 C18 C17 1.5(5) . . . . ?
C14 C13 C18 C25 -179.2(3) . . . . ?
C14 C15 C16 C17 0.5(6) . . . . ?
C14 C15 C16 C22 178.2(3) . . . . ?
C15 C14 C19 C20 43.3(5) . . . . ?
C15 C14 C19 C21 -80.6(4) . . . . ?
C15 C16 C17 C18 -0.7(6) . . . . ?
C15 C16 C22 C23 128.9(4) . . . . ?
C15 C16 C22 C24 -100.1(4) . . . . ?
C16 C17 C18 C13 -0.2(5) . . . . ?
C16 C17 C18 C25 -179.6(3) . . . . ?
C17 C16 C22 C23 -53.5(5) . . . . ?
C17 C16 C22 C24 77.5(5) . . . . ?
C17 C18 C25 C26 61.7(4) . . . . ?
C17 C18 C25 C27 -61.4(4) . . . . ?
C18 C13 C14 C15 -1.8(5) . . . . ?
C18 C13 C14 C19 179.0(3) . . . . ?
C19 C14 C15 C16 179.9(3) . . . . ?
C22 C16 C17 C18 -178.4(3) . . . . ?
C28 C29 C30 C31 -0.2(7) . . . . ?
C28 C29 C34 C35 -110.8(5) . . . . ?
C28 C29 C34 C36 125.4(5) . . . . ?
C28 C33 C39 C40 109.3(5) . . . . ?
C28 C33 C39 C41 -126.0(5) . . . . ?
C29 C28 C33 C32 -4.2(6) . . . . ?
C29 C28 C33 C39 177.2(4) . . . . ?
C29 C30 C31 C32 -3.2(8) . . . . ?
C29 C30 C31 C37 173.0(7) . . . . ?
C29 C30 C31 C37A 172.9(12) . . . . ?
C30 C29 C34 C35 68.7(6) . . . . ?
C30 C29 C34 C36 -55.1(6) . . . . ?
C30 C31 C32 C33 3.0(9) . . . . ?
C30 C31 C37 C38 -88.5(10) . . . . ?
C30 C31 C37 C45 149.4(11) . . . . ?
C30 C31 C37A C38A -11(2) . . . . ?
C30 C31 C37A C45A 129.8(15) . . . . ?
C31 C32 C33 C28 0.6(8) . . . . ?
C31 C32 C33 C39 179.3(5) . . . . ?
C32 C31 C37 C38 87.2(10) . . . . ?
C32 C31 C37 C45 -34.9(16) . . . . ?
C32 C31 C37A C38A 165.6(13) . . . . ?
C32 C31 C37A C45A -54(2) . . . . ?
C32 C33 C39 C40 -69.3(6) . . . . ?
C32 C33 C39 C41 55.5(7) . . . . ?
C33 C28 C29 C30 4.0(6) . . . . ?
C33 C28 C29 C34 -176.5(4) . . . . ?
C34 C29 C30 C31 -179.8(5) . . . . ?
C37 C31 C32 C33 -172.6(8) . . . . ?
C37A C31 C32 C33 -174.0(10) . . . . ?
